data_7245569
loop_
_publ_author_name
'Xu, Xi'
'Yang, Mengle'
'Lu, Qinghai'
'Yu, Shuang'
'Ma, Shufang'
'Tian, Aixiang'
'Ying, Jun'

_publ_section_title
;
 Three Photochromic Materials based on POMs and Viologens for UV Probing,
 Visual Detection of Metal Ions and Amine Detecting
;
_journal_name_full CrystEngComm
_journal_paper_doi 10.1039/D2CE01244H
_journal_year 2022
_chemical_formula_moiety 'C28 H12 Cl4 Cu2 N8 O26, 2(H2 O)'
_chemical_formula_sum 'C28 H16 Cl4 Cu2 N8 O28'
_chemical_formula_weight 1181.37
_space_group_crystal_system monoclinic
_space_group_IT_number 14
_space_group_name_Hall '-P 2ybc'
_space_group_name_H-M_alt 'P 1 21/c 1'
_atom_sites_solution_hydrogens mixed
_audit_creation_method SHELXL-2016/6
_audit_update_record
;
2022-08-04 deposited with the CCDC.	2022-09-27 downloaded from the CCDC.
;
_cell_angle_alpha 90
_cell_angle_beta 108.067(9)
_cell_angle_gamma 90
_cell_formula_units_Z 2
_cell_length_a 8.1283(7)
_cell_length_b 23.4063(19)
_cell_length_c 11.9716(10)
_cell_measurement_reflns_used 5862
_cell_measurement_temperature 293(2)
_cell_measurement_theta_max 28.2120
_cell_measurement_theta_min 4.0210
_cell_volume 2165.3(3)
_computing_structure_refinement 'SHELXL-2016/6 (Sheldrick, 2016)'
_computing_structure_solution 'SHELXT 2014/5 (Sheldrick, 2014)'
_diffrn_ambient_temperature 293(2)
_diffrn_detector_area_resol_mean 10.4159
_diffrn_measured_fraction_theta_full 0.997
_diffrn_measured_fraction_theta_max 0.878
_diffrn_measurement_device_type 'Xcalibur, Atlas, Gemini ultra'
_diffrn_measurement_method '\w scans'
_diffrn_radiation_type MoK\a
_diffrn_radiation_wavelength 0.71073
_diffrn_reflns_av_R_equivalents 0.0300
_diffrn_reflns_av_unetI/netI 0.0290
_diffrn_reflns_Laue_measured_fraction_full 0.997
_diffrn_reflns_Laue_measured_fraction_max 0.878
_diffrn_reflns_limit_h_max 10
_diffrn_reflns_limit_h_min -10
_diffrn_reflns_limit_k_max 31
_diffrn_reflns_limit_k_min -23
_diffrn_reflns_limit_l_max 16
_diffrn_reflns_limit_l_min -15
_diffrn_reflns_number 20739
_diffrn_reflns_point_group_measured_fraction_full 0.997
_diffrn_reflns_point_group_measured_fraction_max 0.878
_diffrn_reflns_theta_full 25.242
_diffrn_reflns_theta_max 29.599
_diffrn_reflns_theta_min 3.580
_exptl_absorpt_coefficient_mu 1.337
_exptl_absorpt_correction_T_max 1.00000
_exptl_absorpt_correction_T_min 0.88791
_exptl_absorpt_correction_type multi-scan
_exptl_absorpt_process_details
;
CrysAlisPro 1.171.40.84a (Rigaku Oxford Diffraction, 2020)
Empirical absorption correction using spherical harmonics,
implemented in SCALE3 ABSPACK scaling algorithm.
;
_exptl_crystal_colour blue
_exptl_crystal_density_diffrn 1.812
_exptl_crystal_description block
_exptl_crystal_F_000 1180
_refine_diff_density_max 1.108
_refine_diff_density_min -0.782
_refine_diff_density_rms 0.087
_refine_ls_extinction_method none
_refine_ls_goodness_of_fit_ref 1.043
_refine_ls_hydrogen_treatment constr
_refine_ls_matrix_type full
_refine_ls_number_parameters 316
_refine_ls_number_reflns 5348
_refine_ls_number_restraints 3
_refine_ls_restrained_S_all 1.043
_refine_ls_R_factor_all 0.0760
_refine_ls_R_factor_gt 0.0565
_refine_ls_shift/su_max 0.000
_refine_ls_shift/su_mean 0.000
_refine_ls_structure_factor_coef Fsqd
_refine_ls_weighting_details 'w=1/[\s^2^(Fo^2^)+(0.0770P)^2^+3.4958P] where P=(Fo^2^+2Fc^2^)/3'
_refine_ls_weighting_scheme calc
_refine_ls_wR_factor_gt 0.1459
_refine_ls_wR_factor_ref 0.1610
_reflns_Friedel_coverage 0.000
_reflns_number_gt 4096
_reflns_number_total 5348
_reflns_threshold_expression 'I > 2\s(I)'
_cod_data_source_file d2ce01244h2.cif
_cod_data_source_block 1
_cod_original_sg_symbol_H-M 'P 21/c'
_cod_database_code 7245569
_shelx_shelxl_version_number 2016/6
_shelx_space_group_comment
;
The symmetry employed for this shelxl refinement is uniquely defined
by the following loop, which should always be used as a source of
symmetry information in preference to the above space-group names.
They are only intended as comments.
;

loop_
_space_group_symop_operation_xyz
'x, y, z'
'-x, y+1/2, -z+1/2'
'-x, -y, -z'
'x, -y-1/2, z-1/2'

loop_
_atom_site_label
_atom_site_type_symbol
_atom_site_fract_x
_atom_site_fract_y
_atom_site_fract_z
_atom_site_U_iso_or_equiv
_atom_site_adp_type
_atom_site_occupancy
_atom_site_site_symmetry_order
_atom_site_calc_flag
_atom_site_refinement_flags_posn
_atom_site_refinement_flags_adp
_atom_site_refinement_flags_occupancy
_atom_site_disorder_assembly
_atom_site_disorder_group
Cu1 Cu 0.63568(5) 0.48844(2) 0.46446(3) 0.03408(15) Uani 1 1 d . . . . .
Cl1 Cl -0.16071(17) 0.38789(7) -0.16493(10) 0.0780(4) Uani 1 1 d . . . . .
Cl2 Cl 0.5336(3) 0.16327(5) 0.77597(15) 0.0954(5) Uani 1 1 d . . . . .
O1 O 0.4539(3) 0.46772(13) 0.3195(2) 0.0457(6) Uani 1 1 d . . . . .
O1W O 0.8534(5) 0.4640(2) 0.4109(4) 0.0916(13) Uani 1 1 d . . . . .
H1WA H 0.917971 0.480451 0.381117 0.137 Uiso 1 1 d R U . . .
H1WB H 0.797221 0.437331 0.375087 0.137 Uiso 1 1 d R U . . .
O2 O 0.2224(3) 0.48729(12) 0.3776(2) 0.0437(6) Uani 1 1 d . . . . .
O2W O 1.0062(11) 0.3600(6) 0.4702(10) 0.286(6) Uani 1 1 d . . . . .
H2WA H 0.948519 0.331631 0.473021 0.429 Uiso 1 1 d R U . . .
H2WB H 1.014039 0.385201 0.519141 0.429 Uiso 1 1 d R U . . .
O3 O -0.3403(6) 0.4345(3) 0.1162(5) 0.135(2) Uani 1 1 d . U . . .
O4 O -0.3872(5) 0.4467(3) -0.0617(5) 0.126(2) Uani 1 1 d . U . . .
O5 O 0.1984(7) 0.4191(2) -0.1794(3) 0.1005(15) Uani 1 1 d . . . . .
O6 O 0.3242(6) 0.3542(2) -0.0580(4) 0.0951(13) Uani 1 1 d . . . . .
O7 O 0.6171(4) 0.41238(11) 0.5285(2) 0.0513(7) Uani 1 1 d . . . . .
O8 O 0.3835(4) 0.43120(12) 0.5844(2) 0.0512(7) Uani 1 1 d . . . . .
O9 O 0.1237(8) 0.2749(3) 0.7367(6) 0.128(2) Uani 1 1 d . . . . .
O10 O 0.3110(9) 0.2290(2) 0.8734(5) 0.126(2) Uani 1 1 d . . . . .
O11 O 0.8620(8) 0.1825(2) 0.7206(7) 0.136(2) Uani 1 1 d . . . . .
O12 O 0.7771(12) 0.2057(3) 0.5410(7) 0.177(4) Uani 1 1 d . . . . .
N1 N -0.2939(4) 0.43630(18) 0.0328(4) 0.0621(9) Uani 1 1 d . U . . .
N2 N 0.2246(5) 0.39451(19) -0.0901(3) 0.0609(10) Uani 1 1 d . . . . .
N3 N 0.2713(9) 0.2545(2) 0.7839(5) 0.0885(16) Uani 1 1 d . . . . .
N4 N 0.7689(9) 0.2085(2) 0.6390(7) 0.1041(19) Uani 1 1 d . . . . .
C1 C 0.2952(5) 0.47055(14) 0.3044(3) 0.0360(7) Uani 1 1 d . . . . .
C2 C 0.1775(4) 0.45170(14) 0.1868(3) 0.0339(7) Uani 1 1 d . . . . .
C3 C -0.0003(4) 0.45250(15) 0.1608(3) 0.0376(7) Uani 1 1 d . . . . .
H3 H -0.049540 0.465567 0.216581 0.045 Uiso 1 1 calc R U . . .
C4 C -0.1051(4) 0.43415(17) 0.0532(3) 0.0422(8) Uani 1 1 d . . . . .
C5 C -0.0370(5) 0.41439(16) -0.0324(3) 0.0412(8) Uani 1 1 d . . . . .
C6 C 0.1415(5) 0.41411(17) -0.0036(3) 0.0405(8) Uani 1 1 d . . . . .
C7 C 0.2498(4) 0.43227(16) 0.1029(3) 0.0378(7) Uani 1 1 d . . . . .
H7 H 0.369194 0.431559 0.118615 0.045 Uiso 1 1 calc R U . . .
C8 C 0.5018(5) 0.39952(16) 0.5743(3) 0.0437(9) Uani 1 1 d . . . . .
C9 C 0.5089(6) 0.33997(16) 0.6219(3) 0.0472(9) Uani 1 1 d . . . . .
C10 C 0.3941(6) 0.32389(18) 0.6808(3) 0.0539(10) Uani 1 1 d . . . . .
H10 H 0.310937 0.349497 0.688716 0.065 Uiso 1 1 calc R U . . .
C11 C 0.4037(8) 0.2698(2) 0.7276(4) 0.0640(13) Uani 1 1 d . . . . .
C12 C 0.5251(8) 0.23102(19) 0.7197(4) 0.0682(14) Uani 1 1 d . . . . .
C13 C 0.6363(7) 0.2476(2) 0.6580(5) 0.0681(13) Uani 1 1 d . . . . .
C14 C 0.6309(7) 0.30149(18) 0.6088(4) 0.0583(11) Uani 1 1 d . . . . .
H14 H 0.707244 0.311506 0.568044 0.070 Uiso 1 1 calc R U . . .

loop_
_atom_site_aniso_label
_atom_site_aniso_U_11
_atom_site_aniso_U_22
_atom_site_aniso_U_33
_atom_site_aniso_U_23
_atom_site_aniso_U_13
_atom_site_aniso_U_12
Cu1 0.0398(2) 0.0376(2) 0.0236(2) -0.00387(15) 0.00791(16) -0.00771(16)
Cl1 0.0699(8) 0.0968(10) 0.0466(6) -0.0222(6) -0.0124(5) -0.0208(7)
Cl2 0.1388(14) 0.0411(6) 0.0952(11) 0.0161(6) 0.0203(10) -0.0140(7)
O1 0.0391(14) 0.0631(17) 0.0296(12) -0.0119(11) 0.0032(10) -0.0090(12)
O1W 0.083(3) 0.123(3) 0.093(3) -0.033(3) 0.061(2) -0.030(2)
O2 0.0478(14) 0.0534(15) 0.0272(12) -0.0096(11) 0.0077(10) -0.0049(11)
O2W 0.157(8) 0.398(17) 0.253(11) 0.034(11) -0.008(7) 0.135(10)
O3 0.054(2) 0.248(7) 0.116(3) -0.023(4) 0.045(2) -0.013(3)
O4 0.047(2) 0.185(6) 0.121(3) 0.049(4) -0.0098(19) -0.004(3)
O5 0.124(4) 0.140(4) 0.050(2) 0.009(2) 0.044(2) 0.031(3)
O6 0.104(3) 0.106(3) 0.085(3) -0.023(2) 0.042(3) 0.025(3)
O7 0.0703(19) 0.0376(14) 0.0475(16) 0.0009(11) 0.0203(14) -0.0070(12)
O8 0.0641(18) 0.0439(15) 0.0457(15) 0.0092(12) 0.0171(13) -0.0075(13)
O9 0.109(4) 0.141(5) 0.138(5) 0.033(4) 0.043(4) -0.041(4)
O10 0.191(6) 0.098(4) 0.108(4) 0.050(3) 0.073(4) 0.013(4)
O11 0.116(4) 0.075(3) 0.197(6) 0.031(4) 0.017(4) 0.011(3)
O12 0.276(10) 0.122(5) 0.159(6) -0.017(5) 0.105(7) 0.077(6)
N1 0.0289(16) 0.067(2) 0.088(2) 0.010(2) 0.0141(12) -0.0049(15)
N2 0.058(2) 0.080(3) 0.046(2) -0.0229(19) 0.0185(17) -0.004(2)
N3 0.115(5) 0.076(3) 0.076(3) 0.019(3) 0.033(3) -0.027(3)
N4 0.118(5) 0.045(3) 0.142(6) -0.002(3) 0.030(4) 0.003(3)
C1 0.0447(19) 0.0338(16) 0.0262(16) -0.0007(12) 0.0061(13) -0.0080(13)
C2 0.0365(16) 0.0358(16) 0.0277(15) -0.0027(12) 0.0074(12) -0.0045(13)
C3 0.0375(17) 0.0422(18) 0.0354(17) -0.0014(14) 0.0148(14) -0.0021(14)
C4 0.0284(16) 0.050(2) 0.044(2) 0.0045(16) 0.0047(14) -0.0069(14)
C5 0.0377(18) 0.047(2) 0.0300(16) -0.0048(14) -0.0020(13) -0.0125(15)
C6 0.0401(18) 0.050(2) 0.0312(17) -0.0096(15) 0.0114(14) -0.0035(15)
C7 0.0304(16) 0.0460(19) 0.0346(17) -0.0064(14) 0.0065(13) -0.0048(13)
C8 0.060(2) 0.0380(19) 0.0261(16) -0.0024(14) 0.0034(15) -0.0140(17)
C9 0.067(2) 0.0379(19) 0.0289(17) -0.0034(14) 0.0040(16) -0.0129(17)
C10 0.076(3) 0.047(2) 0.0350(19) -0.0001(16) 0.0121(19) -0.017(2)
C11 0.094(4) 0.047(2) 0.045(2) 0.0021(18) 0.015(2) -0.022(2)
C12 0.102(4) 0.041(2) 0.046(2) 0.0028(18) 0.001(2) -0.025(2)
C13 0.086(4) 0.039(2) 0.066(3) -0.008(2) 0.006(3) -0.006(2)
C14 0.080(3) 0.041(2) 0.047(2) -0.0052(17) 0.011(2) -0.011(2)

loop_
_atom_type_symbol
_atom_type_description
_atom_type_scat_dispersion_real
_atom_type_scat_dispersion_imag
_atom_type_scat_source
C C 0.0033 0.0016 'International Tables Vol C Tables 4.2.6.8 and 6.1.1.4'
H H 0.0000 0.0000 'International Tables Vol C Tables 4.2.6.8 and 6.1.1.4'
Cl Cl 0.1484 0.1585 'International Tables Vol C Tables 4.2.6.8 and 6.1.1.4'
Cu Cu 0.3201 1.2651 'International Tables Vol C Tables 4.2.6.8 and 6.1.1.4'
N N 0.0061 0.0033 'International Tables Vol C Tables 4.2.6.8 and 6.1.1.4'
O O 0.0106 0.0060 'International Tables Vol C Tables 4.2.6.8 and 6.1.1.4'

loop_
_geom_angle_atom_site_label_1
_geom_angle_atom_site_label_2
_geom_angle_atom_site_label_3
_geom_angle
_geom_angle_site_symmetry_1
_geom_angle_site_symmetry_3
_geom_angle_publ_flag
O1 Cu1 O8 90.28(12) . 3_666 ?
O1 Cu1 O7 89.60(13) . . ?
O8 Cu1 O7 167.87(13) 3_666 . ?
O1 Cu1 O2 168.02(11) . 3_666 ?
O8 Cu1 O2 88.77(12) 3_666 3_666 ?
O7 Cu1 O2 88.84(12) . 3_666 ?
O1 Cu1 O1W 97.79(14) . . ?
O8 Cu1 O1W 99.40(16) 3_666 . ?
O7 Cu1 O1W 92.63(16) . . ?
O2 Cu1 O1W 94.15(14) 3_666 . ?
O1 Cu1 Cu1 81.99(8) . 3_666 ?
O8 Cu1 Cu1 84.44(9) 3_666 3_666 ?
O7 Cu1 Cu1 83.53(9) . 3_666 ?
O2 Cu1 Cu1 86.03(8) 3_666 3_666 ?
O1W Cu1 Cu1 176.15(13) . 3_666 ?
C1 O1 Cu1 125.3(2) . . ?
Cu1 O1W H1WA 135.2 . . ?
Cu1 O1W H1WB 89.0 . . ?
H1WA O1W H1WB 117.6 . . ?
C1 O2 Cu1 119.7(2) . 3_666 ?
H2WA O2W H2WB 118.1 . . ?
C8 O7 Cu1 123.0(3) . . ?
C8 O8 Cu1 122.2(2) . 3_666 ?
O3 N1 O4 123.0(5) . . ?
O3 N1 C4 116.7(4) . . ?
O4 N1 C4 119.6(4) . . ?
O5 N2 O6 125.4(4) . . ?
O5 N2 C6 119.6(4) . . ?
O6 N2 C6 114.9(4) . . ?
O10 N3 O9 123.8(7) . . ?
O10 N3 C11 120.2(7) . . ?
O9 N3 C11 115.7(5) . . ?
O12 N4 O11 123.9(8) . . ?
O12 N4 C13 116.6(7) . . ?
O11 N4 C13 119.5(8) . . ?
O1 C1 O2 127.0(3) . . ?
O1 C1 C2 116.7(3) . . ?
O2 C1 C2 116.3(3) . . ?
C3 C2 C7 119.4(3) . . ?
C3 C2 C1 121.6(3) . . ?
C7 C2 C1 119.0(3) . . ?
C4 C3 C2 120.5(3) . . ?
C4 C3 H3 119.8 . . ?
C2 C3 H3 119.8 . . ?
C3 C4 C5 121.6(3) . . ?
C3 C4 N1 117.0(4) . . ?
C5 C4 N1 121.4(3) . . ?
C6 C5 C4 116.5(3) . . ?
C6 C5 Cl1 119.9(3) . . ?
C4 C5 Cl1 123.5(3) . . ?
C7 C6 C5 123.4(3) . . ?
C7 C6 N2 116.6(3) . . ?
C5 C6 N2 120.0(3) . . ?
C6 C7 C2 118.7(3) . . ?
C6 C7 H7 120.6 . . ?
C2 C7 H7 120.6 . . ?
O8 C8 O7 126.8(3) . . ?
O8 C8 C9 117.0(4) . . ?
O7 C8 C9 116.2(4) . . ?
C14 C9 C10 120.0(4) . . ?
C14 C9 C8 120.4(4) . . ?
C10 C9 C8 119.6(4) . . ?
C11 C10 C9 119.7(5) . . ?
C11 C10 H10 120.2 . . ?
C9 C10 H10 120.2 . . ?
C12 C11 C10 122.2(5) . . ?
C12 C11 N3 121.0(4) . . ?
C10 C11 N3 116.8(5) . . ?
C11 C12 C13 117.1(4) . . ?
C11 C12 Cl2 121.9(4) . . ?
C13 C12 Cl2 120.9(5) . . ?
C14 C13 C12 122.7(5) . . ?
C14 C13 N4 115.1(5) . . ?
C12 C13 N4 122.2(5) . . ?
C9 C14 C13 118.2(5) . . ?
C9 C14 H14 120.9 . . ?
C13 C14 H14 120.9 . . ?

loop_
_geom_bond_atom_site_label_1
_geom_bond_atom_site_label_2
_geom_bond_distance
_geom_bond_site_symmetry_2
_geom_bond_publ_flag
Cu1 O1 1.959(2) . ?
Cu1 O8 1.962(3) 3_666 ?
Cu1 O7 1.963(3) . ?
Cu1 O2 1.969(2) 3_666 ?
Cu1 O1W 2.138(4) . ?
Cu1 Cu1 2.6544(9) 3_666 ?
Cl1 C5 1.710(3) . ?
Cl2 C12 1.716(4) . ?
O1 C1 1.247(4) . ?
O1W H1WA 0.8166 . ?
O1W H1WB 0.8134 . ?
O2 C1 1.262(4) . ?
O2W H2WA 0.8199 . ?
O2W H2WB 0.8201 . ?
O3 N1 1.173(6) . ?
O4 N1 1.176(6) . ?
O5 N2 1.174(6) . ?
O6 N2 1.225(6) . ?
O7 C8 1.260(5) . ?
O8 C8 1.250(5) . ?
O9 N3 1.252(8) . ?
O10 N3 1.180(7) . ?
O11 N4 1.199(8) . ?
O12 N4 1.198(9) . ?
N1 C4 1.478(5) . ?
N2 C6 1.474(5) . ?
N3 C11 1.479(8) . ?
N4 C13 1.484(8) . ?
C1 C2 1.503(4) . ?
C2 C3 1.381(5) . ?
C2 C7 1.387(5) . ?
C3 C4 1.374(5) . ?
C3 H3 0.9300 . ?
C4 C5 1.386(6) . ?
C5 C6 1.383(5) . ?
C6 C7 1.374(5) . ?
C7 H7 0.9300 . ?
C8 C9 1.500(5) . ?
C9 C14 1.384(7) . ?
C9 C10 1.385(6) . ?
C10 C11 1.378(6) . ?
C10 H10 0.9300 . ?
C11 C12 1.365(8) . ?
C12 C13 1.388(8) . ?
C13 C14 1.387(6) . ?
C14 H14 0.9300 . ?

loop_
_geom_torsion_atom_site_label_1
_geom_torsion_atom_site_label_2
_geom_torsion_atom_site_label_3
_geom_torsion_atom_site_label_4
_geom_torsion
_geom_torsion_site_symmetry_1
_geom_torsion_site_symmetry_2
_geom_torsion_site_symmetry_3
_geom_torsion_site_symmetry_4
_geom_torsion_publ_flag
Cu1 O1 C1 O2 0.5(6) . . . . ?
Cu1 O1 C1 C2 -179.1(2) . . . . ?
Cu1 O2 C1 O1 -0.8(5) 3_666 . . . ?
Cu1 O2 C1 C2 178.8(2) 3_666 . . . ?
O1 C1 C2 C3 179.4(3) . . . . ?
O2 C1 C2 C3 -0.3(5) . . . . ?
O1 C1 C2 C7 0.3(5) . . . . ?
O2 C1 C2 C7 -179.3(3) . . . . ?
C7 C2 C3 C4 0.2(5) . . . . ?
C1 C2 C3 C4 -178.9(3) . . . . ?
C2 C3 C4 C5 0.0(6) . . . . ?
C2 C3 C4 N1 179.9(3) . . . . ?
O3 N1 C4 C3 -24.9(7) . . . . ?
O4 N1 C4 C3 145.8(5) . . . . ?
O3 N1 C4 C5 155.0(5) . . . . ?
O4 N1 C4 C5 -34.3(7) . . . . ?
C3 C4 C5 C6 0.1(6) . . . . ?
N1 C4 C5 C6 -179.8(4) . . . . ?
C3 C4 C5 Cl1 176.8(3) . . . . ?
N1 C4 C5 Cl1 -3.1(6) . . . . ?
C4 C5 C6 C7 -0.2(6) . . . . ?
Cl1 C5 C6 C7 -177.0(3) . . . . ?
C4 C5 C6 N2 -179.2(4) . . . . ?
Cl1 C5 C6 N2 4.0(5) . . . . ?
O5 N2 C6 C7 -117.2(5) . . . . ?
O6 N2 C6 C7 59.4(5) . . . . ?
O5 N2 C6 C5 61.8(6) . . . . ?
O6 N2 C6 C5 -121.6(5) . . . . ?
C5 C6 C7 C2 0.3(6) . . . . ?
N2 C6 C7 C2 179.3(4) . . . . ?
C3 C2 C7 C6 -0.3(5) . . . . ?
C1 C2 C7 C6 178.8(3) . . . . ?
Cu1 O8 C8 O7 -3.5(5) 3_666 . . . ?
Cu1 O8 C8 C9 176.2(2) 3_666 . . . ?
Cu1 O7 C8 O8 1.3(5) . . . . ?
Cu1 O7 C8 C9 -178.4(2) . . . . ?
O8 C8 C9 C14 176.8(4) . . . . ?
O7 C8 C9 C14 -3.5(5) . . . . ?
O8 C8 C9 C10 -4.2(5) . . . . ?
O7 C8 C9 C10 175.5(3) . . . . ?
C14 C9 C10 C11 1.0(6) . . . . ?
C8 C9 C10 C11 -178.1(4) . . . . ?
C9 C10 C11 C12 1.0(7) . . . . ?
C9 C10 C11 N3 -176.9(4) . . . . ?
O10 N3 C11 C12 44.2(8) . . . . ?
O9 N3 C11 C12 -142.4(6) . . . . ?
O10 N3 C11 C10 -137.9(6) . . . . ?
O9 N3 C11 C10 35.6(8) . . . . ?
C10 C11 C12 C13 -2.4(7) . . . . ?
N3 C11 C12 C13 175.4(4) . . . . ?
C10 C11 C12 Cl2 -178.8(3) . . . . ?
N3 C11 C12 Cl2 -1.0(7) . . . . ?
C11 C12 C13 C14 2.0(7) . . . . ?
Cl2 C12 C13 C14 178.5(4) . . . . ?
C11 C12 C13 N4 -177.4(5) . . . . ?
Cl2 C12 C13 N4 -1.0(7) . . . . ?
O12 N4 C13 C14 -47.0(9) . . . . ?
O11 N4 C13 C14 131.9(6) . . . . ?
O12 N4 C13 C12 132.5(8) . . . . ?
O11 N4 C13 C12 -48.6(8) . . . . ?
C10 C9 C14 C13 -1.3(6) . . . . ?
C8 C9 C14 C13 177.7(4) . . . . ?
C12 C13 C14 C9 -0.2(7) . . . . ?
N4 C13 C14 C9 179.3(5) . . . . ?
